data_7719901
loop_
_publ_author_name
'Guo, Shipeng'
'Liu, Yipei'
'Lin, Chenchen'
'Xie, Lingfeng'
'Yi, Xiaoyi'
'He, Piao'

_publ_section_title
;
 The electron-donating effect of methyl in pyridine-2-thiol cobalt
 complexes regulating electrocatalytic reduction of CO<sub>2</sub>.
;
_journal_issue 46
_journal_name_full 'Dalton transactions (Cambridge, England : 2003)'
_journal_page_first 17078
_journal_page_last 17082
_journal_paper_doi 10.1039/d5dt01953b
_journal_volume 54
_journal_year 2025
_chemical_formula_moiety '8(C22 H20 Co N4 S2), 4(Cl4 Co), 4(C H2 Cl2)'
_chemical_formula_sum 'C180 H168 Cl24 Co12 N32 S16'
_chemical_formula_weight 4850.37
_space_group_crystal_system monoclinic
_space_group_IT_number 14
_space_group_name_Hall '-P 2ybc'
_space_group_name_H-M_alt 'P 1 21/c 1'
_atom_sites_solution_hydrogens geom
_atom_sites_solution_primary dual
_audit_creation_date 2024-04-28
_audit_creation_method
;
Olex2 1.3
(compiled 2020.02.04 svn.rd84adfe8 for OlexSys, GUI svn.r6032)
;
_audit_update_record
;
2024-04-28 deposited with the CCDC.	2025-11-10 downloaded from the CCDC.
;
_cell_angle_alpha 90
_cell_angle_beta 101.161(9)
_cell_angle_gamma 90
_cell_formula_units_Z 1
_cell_length_a 14.193(4)
_cell_length_b 15.635(5)
_cell_length_c 27.301(7)
_cell_measurement_reflns_used 7155
_cell_measurement_temperature 301.00
_cell_measurement_theta_max 21.035
_cell_measurement_theta_min 2.201
_cell_volume 5944(3)
_computing_cell_refinement 'SAINT V8.40B (?, 2016)'
_computing_data_reduction 'SAINT V8.40B (?, 2016)'
_computing_molecular_graphics 'Olex2 1.3 (Dolomanov et al., 2009)'
_computing_publication_material 'Olex2 1.3 (Dolomanov et al., 2009)'
_computing_structure_refinement 'SHELXL 2018/3 (Sheldrick, 2015)'
_computing_structure_solution 'SHELXT 2014/5 (Sheldrick, 2014)'
_diffrn_ambient_temperature 301.00
_diffrn_measured_fraction_theta_full 0.999
_diffrn_measured_fraction_theta_max 0.995
_diffrn_measurement_device_type bruker
_diffrn_radiation_type MoK\a
_diffrn_radiation_wavelength 0.71073
_diffrn_reflns_av_R_equivalents 0.0822
_diffrn_reflns_av_unetI/netI 0.0596
_diffrn_reflns_Laue_measured_fraction_full 0.999
_diffrn_reflns_Laue_measured_fraction_max 0.995
_diffrn_reflns_limit_h_max 18
_diffrn_reflns_limit_h_min -18
_diffrn_reflns_limit_k_max 20
_diffrn_reflns_limit_k_min -20
_diffrn_reflns_limit_l_max 29
_diffrn_reflns_limit_l_min -35
_diffrn_reflns_number 68334
_diffrn_reflns_point_group_measured_fraction_full 0.999
_diffrn_reflns_point_group_measured_fraction_max 0.995
_diffrn_reflns_theta_full 25.242
_diffrn_reflns_theta_max 27.541
_diffrn_reflns_theta_min 1.958
_diffrn_source_current 1.6
_diffrn_source_power 0.08
_diffrn_source_voltage 50.0
_exptl_absorpt_coefficient_mu 1.274
_exptl_absorpt_correction_T_max 0.7456
_exptl_absorpt_correction_T_min 0.5900
_exptl_absorpt_correction_type multi-scan
_exptl_absorpt_process_details
;
SADABS-2016/2 (Bruker,2016/2) was used for absorption correction.
wR2(int) was 0.1560 before and 0.0950 after correction.
The Ratio of minimum to maximum transmission is 0.7913.
The \l/2 correction factor is Not present.
;
_exptl_crystal_colour 'clear light colourless'
_exptl_crystal_colour_lustre clear
_exptl_crystal_colour_modifier light
_exptl_crystal_colour_primary colourless
_exptl_crystal_density_diffrn 1.355
_exptl_crystal_description block
_exptl_crystal_F_000 2460
_refine_diff_density_max 1.015
_refine_diff_density_min -1.065
_refine_diff_density_rms 0.092
_refine_ls_extinction_method none
_refine_ls_goodness_of_fit_ref 1.027
_refine_ls_hydrogen_treatment constr
_refine_ls_matrix_type full
_refine_ls_number_parameters 627
_refine_ls_number_reflns 13660
_refine_ls_number_restraints 15
_refine_ls_restrained_S_all 1.027
_refine_ls_R_factor_all 0.1617
_refine_ls_R_factor_gt 0.1008
_refine_ls_shift/su_max 0.000
_refine_ls_shift/su_mean 0.000
_refine_ls_structure_factor_coef Fsqd
_refine_ls_weighting_details 'w=1/[\s^2^(Fo^2^)+(0.1044P)^2^+22.6934P] where P=(Fo^2^+2Fc^2^)/3'
_refine_ls_weighting_scheme calc
_refine_ls_wR_factor_gt 0.2370
_refine_ls_wR_factor_ref 0.2838
_reflns_Friedel_coverage 0.000
_reflns_number_gt 7761
_reflns_number_total 13660
_reflns_threshold_expression 'I > 2\s(I)'
_cod_data_source_file d5dt01953b2.cif
_cod_data_source_block mo_240411lu_lgpz090169_zcs_0m
_cod_database_code 7719901
_shelx_shelxl_version_number 2018/3
_shelx_space_group_comment
;
The symmetry employed for this shelxl refinement is uniquely defined
by the following loop, which should always be used as a source of
symmetry information in preference to the above space-group names.
They are only intended as comments.
;
_olex2_refinement_description
;
1. Fixed Uiso
 At 1.2 times of:
  All C(H) groups, All C(H,H) groups
 At 1.5 times of:
  All C(H,H,H) groups
2. Restrained distances
 Cl1-C01X = Cl-C01X
 1.79 with sigma of 0.01
 ClA-Cl1A
 2.924 with sigma of 0.02
3. Uiso/Uaniso restraints and constraints
Cl1A \\sim C01Y \\sim ClA: within 2A with sigma of 0.01 and sigma for terminal
atoms of 0.02 within 2A
4. Others
 Sof(ClA)=Sof(C01Y)=Sof(Cl1A)=1-FVAR(1)
 Sof(Cl)=Sof(Cl1)=Sof(C01X)=FVAR(1)
5.a Secondary CH2 refined with riding coordinates:
 C01X(H01Z,H01)
5.b Aromatic/amide H refined with riding coordinates:
 C00N(H00N), C00O(H00O), C00P(H00P), C00T(H00T), C00V(H00V), C00W(H00W),
 C00X(H00X), C00Z(H00Z), C011(H011), C012(H012), C014(H014), C015(H015),
 C017(H017), C018(H018), C01A(H01A), C01B(H01B), C01C(H01M), C01D(H01D),
 C01E(H01E), C01F(H01F), C01G(H01N), C01H(H01H), C01I(H01O), C01J(H01P),
 C01K(H01Q), C01L(H01R), C01N(H01S), C01Q(H01W)
5.c Idealised Me refined as rotating group:
 C01O(H01T,H01U,H01V), C01R(H01C,H01G,H01I), C01S(H01J,H01K,H01L), C01V(H01X,
 H01Y,H)
;
_smtbx_masks_void_probe_radius 1.2
_smtbx_masks_void_truncation_radius 1.2
_olex2_submission_special_instructions 'No special instructions were received'

loop_
_space_group_symop_operation_xyz
'x, y, z'
'-x, y+1/2, -z+1/2'
'-x, -y, -z'
'x, -y-1/2, z-1/2'

loop_
_atom_site_label
_atom_site_type_symbol
_atom_site_fract_x
_atom_site_fract_y
_atom_site_fract_z
_atom_site_U_iso_or_equiv
_atom_site_adp_type
_atom_site_occupancy
_atom_site_site_symmetry_order
_atom_site_calc_flag
_atom_site_refinement_flags_posn
_atom_site_refinement_flags_adp
_atom_site_refinement_flags_occupancy
_atom_site_disorder_assembly
_atom_site_disorder_group
Co01 Co 0.70456(7) 0.53198(6) 0.33356(3) 0.0561(3) Uani 1 1 d . . . . .
Co02 Co 0.62996(7) 0.53935(6) 0.10931(3) 0.0596(3) Uani 1 1 d . . . . .
Co03 Co 0.22375(10) 0.52408(9) 0.30299(7) 0.1073(5) Uani 1 1 d . . . . .
S004 S 0.70157(14) 0.43999(12) 0.26735(7) 0.0643(5) Uani 1 1 d . . . . .
S005 S 0.67806(16) 0.54994(13) 0.03308(7) 0.0723(5) Uani 1 1 d . . . . .
S006 S 0.56681(16) 0.56026(15) 0.17942(7) 0.0769(6) Uani 1 1 d . . . . .
S007 S 0.71212(16) 0.59056(13) 0.41204(7) 0.0749(6) Uani 1 1 d . . . . .
Cl08 Cl 0.0908(2) 0.44693(19) 0.30676(14) 0.1265(11) Uani 1 1 d . . . . .
Cl09 Cl 0.1793(2) 0.6523(2) 0.2719(2) 0.182(2) Uani 1 1 d . . . . .
Cl0A Cl 0.3285(3) 0.4473(3) 0.2692(2) 0.186(2) Uani 1 1 d . . . . .
Cl0B Cl 0.3267(3) 0.5407(3) 0.38493(18) 0.1647(16) Uani 1 1 d . . . . .
N00C N 0.6052(4) 0.6099(3) 0.3047(2) 0.0532(13) Uani 1 1 d . . . . .
N00D N 0.6250(4) 0.4645(4) 0.3679(2) 0.0603(14) Uani 1 1 d . . . . .
N00E N 0.7858(4) 0.6123(4) 0.3082(2) 0.0606(14) Uani 1 1 d . . . . .
N00F N 0.8033(4) 0.4485(4) 0.3527(2) 0.0658(16) Uani 1 1 d . . . . .
N00G N 0.5911(5) 0.4218(4) 0.1050(2) 0.0637(15) Uani 1 1 d . . . . .
N00H N 0.5037(4) 0.5843(4) 0.0883(2) 0.0615(15) Uani 1 1 d . . . . .
N00I N 0.6796(4) 0.6521(4) 0.1045(2) 0.0607(14) Uani 1 1 d . . . . .
N00J N 0.7513(5) 0.4922(4) 0.1421(2) 0.0713(17) Uani 1 1 d . . . . .
C00K C 0.7400(5) 0.6826(5) 0.2869(3) 0.0604(17) Uani 1 1 d . . . . .
C00L C 0.6372(5) 0.6819(4) 0.2866(2) 0.0568(16) Uani 1 1 d . . . . .
C00M C 0.7044(5) 0.6509(5) 0.0595(3) 0.0658(19) Uani 1 1 d . . . . .
C00N C 0.5345(6) 0.3558(5) 0.3963(3) 0.079(2) Uani 1 1 d . . . . .
H00N H 0.498660 0.305907 0.389656 0.094 Uiso 1 1 calc R U . . .
C00O C 0.5727(5) 0.3933(5) 0.3591(3) 0.0655(19) Uani 1 1 d . . . . .
H00O H 0.562053 0.368790 0.327498 0.079 Uiso 1 1 calc R U . . .
C00P C 0.7446(6) 0.7216(5) 0.0417(3) 0.070(2) Uani 1 1 d . . . . .
H00P H 0.762048 0.719570 0.010589 0.083 Uiso 1 1 calc R U . . .
C00Q C 0.7952(5) 0.3999(5) 0.3119(3) 0.0642(18) Uani 1 1 d . . . . .
Cl Cl 0.0270(15) 0.5994(17) 0.4521(10) 0.300(14) Uani 0.54(3) 1 d D . P A 1
C00S C 0.7542(6) 0.4070(6) 0.1450(3) 0.071(2) Uani 1 1 d . . . . .
C00T C 0.5749(6) 0.7485(5) 0.2683(3) 0.072(2) Uani 1 1 d . . . . .
H00T H 0.598490 0.798923 0.257264 0.086 Uiso 1 1 calc R U . . .
C00U C 0.5484(6) 0.3910(5) 0.4430(3) 0.075(2) Uani 1 1 d . . . . .
C00V C 0.8684(6) 0.4305(5) 0.3939(3) 0.075(2) Uani 1 1 d . . . . .
H00V H 0.872932 0.464569 0.422231 0.090 Uiso 1 1 calc R U . . .
C00W C 0.6915(6) 0.7240(5) 0.1320(3) 0.073(2) Uani 1 1 d . . . . .
H00W H 0.671601 0.724995 0.162503 0.087 Uiso 1 1 calc R U . . .
C00X C 0.5102(5) 0.5998(5) 0.3022(3) 0.0683(19) Uani 1 1 d . . . . .
H00X H 0.487873 0.549391 0.313928 0.082 Uiso 1 1 calc R U . . .
C00Y C 0.4754(6) 0.5950(5) 0.1329(3) 0.069(2) Uani 1 1 d . . . . .
C00Z C 0.6032(6) 0.4647(6) 0.4511(3) 0.078(2) Uani 1 1 d . . . . .
H00Z H 0.614161 0.490314 0.482437 0.093 Uiso 1 1 calc R U . . .
C010 C 0.6624(6) 0.3667(5) 0.1237(3) 0.072(2) Uani 1 1 d . . . . .
C011 C 0.7320(6) 0.7954(5) 0.1162(3) 0.080(2) Uani 1 1 d . . . . .
H011 H 0.741498 0.843838 0.136308 0.096 Uiso 1 1 calc R U . . .
C012 C 0.7883(6) 0.7464(5) 0.2664(3) 0.073(2) Uani 1 1 d . . . . .
H012 H 0.756310 0.795718 0.253386 0.088 Uiso 1 1 calc R U . . .
C013 C 0.7591(6) 0.7952(5) 0.0695(3) 0.077(2) Uani 1 1 d . . . . .
C014 C 0.4778(6) 0.7386(6) 0.2669(3) 0.078(2) Uani 1 1 d . . . . .
H014 H 0.434981 0.782555 0.255485 0.094 Uiso 1 1 calc R U . . .
C015 C 0.5046(6) 0.3903(5) 0.0859(3) 0.074(2) Uani 1 1 d . . . . .
H015 H 0.455679 0.428378 0.073048 0.089 Uiso 1 1 calc R U . . .
C016 C 0.6419(5) 0.5003(5) 0.4133(3) 0.0650(18) Uani 1 1 d . . . . .
C017 C 0.5575(8) 0.2479(6) 0.1031(3) 0.089(3) Uani 1 1 d . . . . .
H017 H 0.546442 0.189245 0.102374 0.107 Uiso 1 1 calc R U . . .
C018 C 0.4473(6) 0.6096(5) 0.0456(3) 0.072(2) Uani 1 1 d . . . . .
H018 H 0.468110 0.603784 0.015501 0.086 Uiso 1 1 calc R U . . .
C019 C 0.9234(6) 0.3112(6) 0.3528(4) 0.082(2) Uani 1 1 d . . . . .
C01A C 0.8538(6) 0.3296(5) 0.3107(3) 0.073(2) Uani 1 1 d . . . . .
H01A H 0.846811 0.295236 0.282409 0.088 Uiso 1 1 calc R U . . .
C01B C 0.9274(6) 0.3624(7) 0.3942(4) 0.088(3) Uani 1 1 d . . . . .
H01B H 0.971832 0.349957 0.423046 0.106 Uiso 1 1 calc R U . . .
C01C C 0.8293(6) 0.5368(6) 0.1632(3) 0.082(2) Uani 1 1 d . . . . .
H01M H 0.827483 0.596244 0.161786 0.099 Uiso 1 1 calc R U . . .
C01D C 0.8846(7) 0.7355(6) 0.2657(3) 0.084(2) Uani 1 1 d . . . . .
H01D H 0.917563 0.775874 0.250559 0.101 Uiso 1 1 calc R U . . .
C01E C 0.4455(5) 0.6622(5) 0.2828(3) 0.072(2) Uani 1 1 d . . . . .
H01E H 0.380039 0.652899 0.280394 0.086 Uiso 1 1 calc R U . . .
C01F C 0.8794(6) 0.6035(6) 0.3081(3) 0.078(2) Uani 1 1 d . . . . .
H01F H 0.910851 0.554604 0.322186 0.094 Uiso 1 1 calc R U . . .
C01G C 0.8361(7) 0.3637(7) 0.1688(4) 0.095(3) Uani 1 1 d . . . . .
H01N H 0.837903 0.304318 0.170471 0.114 Uiso 1 1 calc R U . . .
C01H C 0.9310(6) 0.6642(6) 0.2877(4) 0.087(3) Uani 1 1 d . . . . .
H01H H 0.996416 0.656872 0.288922 0.105 Uiso 1 1 calc R U . . .
C01I C 0.4840(7) 0.3038(6) 0.0844(3) 0.083(2) Uani 1 1 d . . . . .
H01O H 0.422608 0.283849 0.071100 0.099 Uiso 1 1 calc R U . . .
C01J C 0.6461(7) 0.2792(6) 0.1226(3) 0.083(2) Uani 1 1 d . . . . .
H01P H 0.695907 0.241884 0.135228 0.100 Uiso 1 1 calc R U . . .
C01K C 0.3593(7) 0.6437(6) 0.0464(4) 0.097(3) Uani 1 1 d . . . . .
H01Q H 0.319803 0.660163 0.016641 0.117 Uiso 1 1 calc R U . . .
C01L C 0.9137(7) 0.4121(8) 0.1897(4) 0.105(3) Uani 1 1 d . . . . .
H01R H 0.969222 0.385063 0.206113 0.126 Uiso 1 1 calc R U . . .
C01M C 0.3278(7) 0.6544(7) 0.0911(4) 0.103(3) Uani 1 1 d . . . . .
C01N C 0.3865(7) 0.6306(7) 0.1344(4) 0.097(3) Uani 1 1 d . . . . .
H01S H 0.367195 0.638175 0.164812 0.117 Uiso 1 1 calc R U . . .
C01O C 0.8035(7) 0.8732(6) 0.0517(4) 0.100(3) Uani 1 1 d . . . . .
H01T H 0.834575 0.857939 0.024668 0.150 Uiso 1 1 calc R U . . .
H01U H 0.849987 0.896699 0.078590 0.150 Uiso 1 1 calc R U . . .
H01V H 0.754521 0.914914 0.040390 0.150 Uiso 1 1 calc R U . . .
Cl1 Cl 0.1958(16) 0.691(3) 0.4699(12) 0.344(18) Uani 0.54(3) 1 d D . P A 1
C01Q C 0.9116(7) 0.4971(8) 0.1869(4) 0.104(3) Uani 1 1 d . . . . .
H01W H 0.965333 0.529127 0.200924 0.125 Uiso 1 1 calc R U . . .
C01R C 0.9900(7) 0.2367(7) 0.3527(5) 0.117(4) Uani 1 1 d . . . . .
H01C H 0.965704 0.200157 0.324856 0.176 Uiso 1 1 calc R U . . .
H01G H 0.994458 0.205089 0.383194 0.176 Uiso 1 1 calc R U . . .
H01I H 1.052560 0.257205 0.349948 0.176 Uiso 1 1 calc R U . . .
C01S C 0.5052(9) 0.3518(7) 0.4840(4) 0.112(4) Uani 1 1 d . . . . .
H01J H 0.436418 0.352949 0.474681 0.168 Uiso 1 1 calc R U . . .
H01K H 0.525067 0.383815 0.514269 0.168 Uiso 1 1 calc R U . . .
H01L H 0.526588 0.293690 0.489270 0.168 Uiso 1 1 calc R U . . .
C01V C 0.2318(9) 0.6958(11) 0.0932(6) 0.187(8) Uani 1 1 d . . . . .
H01X H 0.235305 0.755958 0.086845 0.280 Uiso 1 1 calc R U . . .
H01Y H 0.216984 0.687086 0.125673 0.280 Uiso 1 1 calc R U . . .
H H 0.182592 0.670396 0.068378 0.280 Uiso 1 1 calc R U . . .
C01X C 0.1348(16) 0.6122(19) 0.4287(12) 0.27(4) Uani 0.54(3) 1 d D . P A 1
H01Z H 0.171072 0.559264 0.430808 0.321 Uiso 1 1 calc R U . A 1
H01 H 0.121854 0.632123 0.394413 0.321 Uiso 1 1 calc R U . A 1
ClA Cl 0.071(2) 0.5745(12) 0.4690(9) 0.241(11) Uani 0.46(3) 1 d D U P A 2
C01Y C 0.105(6) 0.638(4) 0.429(2) 0.227(12) Uani 0.46(3) 1 d . U P A 2
Cl1A Cl 0.135(2) 0.7339(11) 0.4348(11) 0.255(11) Uani 0.46(3) 1 d D U P A 2

loop_
_atom_site_aniso_label
_atom_site_aniso_U_11
_atom_site_aniso_U_22
_atom_site_aniso_U_33
_atom_site_aniso_U_23
_atom_site_aniso_U_13
_atom_site_aniso_U_12
Co01 0.0573(5) 0.0502(5) 0.0581(5) 0.0004(4) 0.0042(4) -0.0085(4)
Co02 0.0692(6) 0.0537(6) 0.0528(5) -0.0046(4) 0.0041(4) 0.0131(4)
Co03 0.0890(9) 0.0629(8) 0.1728(15) -0.0039(8) 0.0323(9) -0.0014(7)
S004 0.0687(11) 0.0578(11) 0.0641(11) 0.0001(8) 0.0069(8) 0.0007(9)
S005 0.0908(14) 0.0638(12) 0.0631(11) -0.0132(9) 0.0169(10) 0.0048(10)
S006 0.0874(14) 0.0888(15) 0.0528(10) -0.0068(10) 0.0091(9) 0.0197(11)
S007 0.0958(15) 0.0634(12) 0.0622(11) -0.0073(9) 0.0070(10) -0.0199(11)
Cl08 0.0926(18) 0.0914(19) 0.185(3) 0.0311(19) 0.0023(18) -0.0196(14)
Cl09 0.093(2) 0.085(2) 0.366(7) 0.066(3) 0.039(3) 0.0056(16)
Cl0A 0.122(3) 0.128(3) 0.321(6) -0.108(3) 0.073(3) -0.028(2)
Cl0B 0.173(3) 0.123(3) 0.199(4) -0.013(3) 0.038(3) -0.048(3)
N00C 0.060(3) 0.045(3) 0.055(3) 0.001(2) 0.011(2) -0.004(2)
N00D 0.060(3) 0.058(4) 0.062(3) -0.005(3) 0.010(3) -0.006(3)
N00E 0.058(3) 0.059(4) 0.062(3) -0.001(3) 0.006(3) -0.005(3)
N00F 0.062(4) 0.059(4) 0.071(4) 0.012(3) -0.003(3) -0.005(3)
N00G 0.082(4) 0.059(4) 0.050(3) -0.001(3) 0.010(3) 0.016(3)
N00H 0.071(4) 0.058(4) 0.052(3) -0.007(3) 0.002(3) 0.012(3)
N00I 0.070(4) 0.054(3) 0.054(3) -0.008(3) 0.003(3) 0.009(3)
N00J 0.070(4) 0.073(4) 0.070(4) 0.004(3) 0.011(3) 0.016(3)
C00K 0.067(4) 0.054(4) 0.062(4) -0.008(3) 0.016(3) -0.015(3)
C00L 0.068(4) 0.050(4) 0.053(4) -0.005(3) 0.012(3) 0.002(3)
C00M 0.069(4) 0.063(5) 0.059(4) -0.005(3) -0.004(3) 0.010(4)
C00N 0.085(6) 0.056(5) 0.097(6) 0.010(4) 0.023(5) -0.005(4)
C00O 0.072(5) 0.049(4) 0.073(5) 0.002(3) 0.006(4) -0.014(3)
C00P 0.078(5) 0.065(5) 0.062(4) 0.007(4) 0.006(4) 0.002(4)
C00Q 0.066(4) 0.054(4) 0.073(5) 0.007(4) 0.015(4) -0.009(3)
Cl 0.247(17) 0.33(2) 0.33(2) -0.127(19) 0.081(15) -0.195(19)
C00S 0.079(5) 0.072(5) 0.063(5) -0.001(4) 0.012(4) 0.017(4)
C00T 0.080(5) 0.061(5) 0.077(5) 0.001(4) 0.019(4) 0.004(4)
C00U 0.090(6) 0.063(5) 0.079(6) 0.011(4) 0.030(4) -0.003(4)
C00V 0.071(5) 0.067(5) 0.078(5) 0.011(4) -0.005(4) -0.006(4)
C00W 0.084(5) 0.062(5) 0.064(5) -0.012(4) -0.004(4) 0.010(4)
C00X 0.063(4) 0.075(5) 0.070(5) 0.004(4) 0.021(4) -0.002(4)
C00Y 0.078(5) 0.060(5) 0.064(5) -0.007(4) 0.003(4) 0.008(4)
C00Z 0.094(6) 0.079(6) 0.063(5) 0.008(4) 0.025(4) 0.007(5)
C010 0.103(6) 0.064(5) 0.052(4) 0.003(3) 0.023(4) 0.022(4)
C011 0.084(6) 0.060(5) 0.087(6) -0.014(4) -0.009(4) -0.003(4)
C012 0.084(5) 0.056(5) 0.080(5) -0.007(4) 0.020(4) -0.019(4)
C013 0.079(5) 0.058(5) 0.084(6) 0.005(4) -0.006(4) 0.007(4)
C014 0.086(6) 0.076(6) 0.074(5) 0.009(4) 0.018(4) 0.026(5)
C015 0.086(6) 0.067(5) 0.066(5) -0.009(4) 0.005(4) 0.000(4)
C016 0.076(5) 0.060(4) 0.056(4) 0.004(3) 0.005(3) -0.005(4)
C017 0.145(9) 0.053(5) 0.074(6) 0.005(4) 0.028(6) -0.003(6)
C018 0.079(5) 0.064(5) 0.067(5) -0.012(4) -0.003(4) 0.011(4)
C019 0.065(5) 0.077(6) 0.107(7) 0.023(5) 0.026(5) 0.002(4)
C01A 0.079(5) 0.061(5) 0.082(5) 0.006(4) 0.023(4) -0.002(4)
C01B 0.056(5) 0.097(7) 0.102(7) 0.032(6) -0.008(4) -0.002(5)
C01C 0.074(5) 0.067(5) 0.099(6) -0.005(5) 0.000(5) 0.009(4)
C01D 0.088(6) 0.072(6) 0.095(6) -0.008(5) 0.023(5) -0.032(5)
C01E 0.053(4) 0.079(6) 0.086(5) 0.009(4) 0.018(4) 0.006(4)
C01F 0.063(5) 0.069(5) 0.099(6) 0.016(4) 0.008(4) -0.004(4)
C01G 0.085(6) 0.078(6) 0.123(8) 0.014(6) 0.022(6) 0.035(5)
C01H 0.071(5) 0.085(7) 0.108(7) -0.004(5) 0.021(5) -0.023(5)
C01I 0.108(7) 0.069(6) 0.068(5) -0.009(4) 0.011(5) -0.019(5)
C01J 0.108(7) 0.062(5) 0.079(6) 0.003(4) 0.013(5) 0.025(5)
C01K 0.094(7) 0.085(7) 0.095(7) -0.011(5) -0.028(5) 0.024(5)
C01L 0.068(6) 0.100(8) 0.140(9) 0.006(7) 0.002(6) 0.028(6)
C01M 0.073(6) 0.107(8) 0.121(9) -0.031(6) 0.003(6) 0.032(5)
C01N 0.089(6) 0.106(8) 0.096(7) -0.028(6) 0.016(5) 0.032(6)
C01O 0.109(7) 0.073(6) 0.109(7) 0.014(5) -0.001(6) -0.012(5)
Cl1 0.244(18) 0.49(4) 0.31(3) -0.17(3) 0.080(16) -0.19(2)
C01Q 0.065(5) 0.107(8) 0.128(9) 0.008(7) -0.012(5) 0.019(5)
C01R 0.075(6) 0.107(8) 0.172(11) 0.039(8) 0.028(6) 0.023(6)
C01S 0.142(9) 0.100(8) 0.109(8) 0.016(6) 0.058(7) -0.014(7)
C01V 0.108(9) 0.248(19) 0.194(15) -0.045(13) 0.005(9) 0.101(11)
C01X 0.23(4) 0.08(2) 0.55(10) 0.01(3) 0.25(6) 0.02(2)
ClA 0.36(3) 0.186(12) 0.206(15) -0.007(11) 0.134(15) 0.004(15)
C01Y 0.34(3) 0.180(17) 0.205(18) -0.009(16) 0.157(17) -0.026(18)
Cl1A 0.34(2) 0.204(14) 0.254(18) 0.036(12) 0.126(16) -0.043(13)

loop_
_atom_type_symbol
_atom_type_description
_atom_type_scat_dispersion_real
_atom_type_scat_dispersion_imag
_atom_type_scat_source
C C 0.0033 0.0016 'International Tables Vol C Tables 4.2.6.8 and 6.1.1.4'
H H 0.0000 0.0000 'International Tables Vol C Tables 4.2.6.8 and 6.1.1.4'
Cl Cl 0.1484 0.1585 'International Tables Vol C Tables 4.2.6.8 and 6.1.1.4'
Co Co 0.3494 0.9721 'International Tables Vol C Tables 4.2.6.8 and 6.1.1.4'
N N 0.0061 0.0033 'International Tables Vol C Tables 4.2.6.8 and 6.1.1.4'
S S 0.1246 0.1234 'International Tables Vol C Tables 4.2.6.8 and 6.1.1.4'

loop_
_geom_angle_atom_site_label_1
_geom_angle_atom_site_label_2
_geom_angle_atom_site_label_3
_geom_angle
_geom_angle_site_symmetry_1
_geom_angle_site_symmetry_3
_geom_angle_publ_flag
S004 Co01 S007 164.64(8) . . ?
N00C Co01 S004 100.01(17) . . ?
N00C Co01 S007 91.61(17) . . ?
N00C Co01 N00D 95.4(2) . . ?
N00C Co01 N00E 83.2(2) . . ?
N00D Co01 S004 96.73(19) . . ?
N00D Co01 S007 72.00(18) . . ?
N00D Co01 N00E 170.6(3) . . ?
N00E Co01 S004 92.69(19) . . ?
N00E Co01 S007 98.69(18) . . ?
N00F Co01 S004 71.9(2) . . ?
N00F Co01 S007 96.7(2) . . ?
N00F Co01 N00C 171.7(3) . . ?
N00F Co01 N00D 87.8(3) . . ?
N00F Co01 N00E 94.9(3) . . ?
S006 Co02 S005 166.31(9) . . ?
N00G Co02 S005 98.35(18) . . ?
N00G Co02 S006 91.90(19) . . ?
N00G Co02 N00J 83.2(3) . . ?
N00H Co02 S005 97.27(19) . . ?
N00H Co02 S006 72.64(18) . . ?
N00H Co02 N00G 95.3(3) . . ?
N00H Co02 N00I 88.7(3) . . ?
N00H Co02 N00J 169.7(3) . . ?
N00I Co02 S005 72.29(18) . . ?
N00I Co02 S006 97.77(19) . . ?
N00I Co02 N00G 170.3(3) . . ?
N00I Co02 N00J 94.4(3) . . ?
N00J Co02 S005 93.0(2) . . ?
N00J Co02 S006 97.2(2) . . ?
Cl08 Co03 Cl0B 111.89(15) . . ?
Cl09 Co03 Cl08 108.75(13) . . ?
Cl09 Co03 Cl0A 119.2(2) . . ?
Cl09 Co03 Cl0B 109.30(18) . . ?
Cl0A Co03 Cl08 111.04(15) . . ?
Cl0A Co03 Cl0B 96.15(19) . . ?
C00Q S004 Co01 77.3(3) . . ?
C00M S005 Co02 76.7(3) . . ?
C00Y S006 Co02 77.8(3) . . ?
C016 S007 Co01 76.8(3) . . ?
C00L N00C Co01 114.2(5) . . ?
C00L N00C C00X 119.1(6) . . ?
C00X N00C Co01 126.7(5) . . ?
C00O N00D Co01 137.0(5) . . ?
C00O N00D C016 120.6(6) . . ?
C016 N00D Co01 101.9(5) . . ?
C00K N00E Co01 114.5(5) . . ?
C01F N00E Co01 126.8(5) . . ?
C01F N00E C00K 118.6(6) . . ?
C00Q N00F Co01 102.7(5) . . ?
C00Q N00F C00V 121.0(7) . . ?
C00V N00F Co01 136.2(6) . . ?
C010 N00G Co02 113.8(6) . . ?
C015 N00G Co02 127.7(5) . . ?
C015 N00G C010 118.5(7) . . ?
C00Y N00H Co02 101.5(4) . . ?
C018 N00H Co02 137.7(6) . . ?
C018 N00H C00Y 120.7(6) . . ?
C00M N00I Co02 102.5(5) . . ?
C00M N00I C00W 119.8(7) . . ?
C00W N00I Co02 137.7(6) . . ?
C00S N00J Co02 115.1(6) . . ?
C00S N00J C01C 118.7(7) . . ?
C01C N00J Co02 126.1(6) . . ?
N00E C00K C00L 113.2(6) . . ?
N00E C00K C012 121.7(7) . . ?
C012 C00K C00L 125.1(7) . . ?
N00C C00L C00K 114.4(6) . . ?
N00C C00L C00T 121.4(7) . . ?
C00T C00L C00K 124.1(7) . . ?
N00I C00M S005 108.5(6) . . ?
N00I C00M C00P 120.8(7) . . ?
C00P C00M S005 130.6(6) . . ?
C00O C00N H00N 119.6 . . ?
C00U C00N H00N 119.6 . . ?
C00U C00N C00O 120.8(8) . . ?
N00D C00O C00N 120.7(8) . . ?
N00D C00O H00O 119.7 . . ?
C00N C00O H00O 119.7 . . ?
C00M C00P H00P 119.8 . . ?
C013 C00P C00M 120.4(8) . . ?
C013 C00P H00P 119.8 . . ?
N00F C00Q S004 108.0(6) . . ?
N00F C00Q C01A 121.1(7) . . ?
C01A C00Q S004 130.8(7) . . ?
N00J C00S C010 113.1(7) . . ?
N00J C00S C01G 121.7(9) . . ?
C01G C00S C010 125.1(8) . . ?
C00L C00T H00T 120.4 . . ?
C014 C00T C00L 119.2(8) . . ?
C014 C00T H00T 120.4 . . ?
C00N C00U C00Z 117.4(7) . . ?
C00N C00U C01S 121.6(8) . . ?
C00Z C00U C01S 121.0(8) . . ?
N00F C00V H00V 120.2 . . ?
N00F C00V C01B 119.6(9) . . ?
C01B C00V H00V 120.2 . . ?
N00I C00W H00W 119.2 . . ?
N00I C00W C011 121.5(8) . . ?
C011 C00W H00W 119.2 . . ?
N00C C00X H00X 119.2 . . ?
N00C C00X C01E 121.7(7) . . ?
C01E C00X H00X 119.2 . . ?
N00H C00Y S006 108.1(5) . . ?
N00H C00Y C01N 120.3(7) . . ?
C01N C00Y S006 131.7(7) . . ?
C00U C00Z H00Z 119.7 . . ?
C016 C00Z C00U 120.6(8) . . ?
C016 C00Z H00Z 119.7 . . ?
N00G C010 C00S 114.8(7) . . ?
N00G C010 C01J 120.8(9) . . ?
C01J C010 C00S 124.5(8) . . ?
C00W C011 H011 120.2 . . ?
C00W C011 C013 119.6(8) . . ?
C013 C011 H011 120.2 . . ?
C00K C012 H012 120.5 . . ?
C01D C012 C00K 118.9(8) . . ?
C01D C012 H012 120.5 . . ?
C00P C013 C011 117.8(8) . . ?
C00P C013 C01O 122.0(9) . . ?
C011 C013 C01O 120.2(8) . . ?
C00T C014 H014 120.7 . . ?
C01E C014 C00T 118.6(7) . . ?
C01E C014 H014 120.7 . . ?
N00G C015 H015 118.4 . . ?
N00G C015 C01I 123.2(8) . . ?
C01I C015 H015 118.4 . . ?
N00D C016 S007 108.9(5) . . ?
N00D C016 C00Z 119.9(7) . . ?
C00Z C016 S007 131.2(7) . . ?
C01I C017 H017 120.2 . . ?
C01J C017 H017 120.2 . . ?
C01J C017 C01I 119.5(8) . . ?
N00H C018 H018 120.1 . . ?
N00H C018 C01K 119.8(8) . . ?
C01K C018 H018 120.1 . . ?
C01A C019 C01R 120.3(10) . . ?
C01B C019 C01A 117.8(8) . . ?
C01B C019 C01R 121.8(9) . . ?
C00Q C01A C019 118.6(8) . . ?
C00Q C01A H01A 120.7 . . ?
C019 C01A H01A 120.7 . . ?
C00V C01B C019 121.8(8) . . ?
C00V C01B H01B 119.1 . . ?
C019 C01B H01B 119.1 . . ?
N00J C01C H01M 119.2 . . ?
N00J C01C C01Q 121.7(9) . . ?
C01Q C01C H01M 119.2 . . ?
C012 C01D H01D 120.4 . . ?
C01H C01D C012 119.1(8) . . ?
C01H C01D H01D 120.4 . . ?
C00X C01E C014 119.9(7) . . ?
C00X C01E H01E 120.1 . . ?
C014 C01E H01E 120.1 . . ?
N00E C01F H01F 118.8 . . ?
N00E C01F C01H 122.4(8) . . ?
C01H C01F H01F 118.8 . . ?
C00S C01G H01N 121.4 . . ?
C01L C01G C00S 117.3(9) . . ?
C01L C01G H01N 121.4 . . ?
C01D C01H C01F 119.2(8) . . ?
C01D C01H H01H 120.4 . . ?
C01F C01H H01H 120.4 . . ?
C015 C01I H01O 121.1 . . ?
C017 C01I C015 117.9(9) . . ?
C017 C01I H01O 121.1 . . ?
C010 C01J H01P 119.9 . . ?
C017 C01J C010 120.1(8) . . ?
C017 C01J H01P 119.9 . . ?
C018 C01K H01Q 119.5 . . ?
C018 C01K C01M 120.9(8) . . ?
C01M C01K H01Q 119.5 . . ?
C01G C01L H01R 119.3 . . ?
C01Q C01L C01G 121.5(9) . . ?
C01Q C01L H01R 119.3 . . ?
C01K C01M C01V 121.8(11) . . ?
C01N C01M C01K 119.0(8) . . ?
C01N C01M C01V 119.1(11) . . ?
C00Y C01N H01S 120.3 . . ?
C01M C01N C00Y 119.4(9) . . ?
C01M C01N H01S 120.3 . . ?
C013 C01O H01T 109.5 . . ?
C013 C01O H01U 109.5 . . ?
C013 C01O H01V 109.5 . . ?
H01T C01O H01U 109.5 . . ?
H01T C01O H01V 109.5 . . ?
H01U C01O H01V 109.5 . . ?
C01C C01Q H01W 120.4 . . ?
C01L C01Q C01C 119.1(10) . . ?
C01L C01Q H01W 120.4 . . ?
C019 C01R H01C 109.5 . . ?
C019 C01R H01G 109.5 . . ?
C019 C01R H01I 109.5 . . ?
H01C C01R H01G 109.5 . . ?
H01C C01R H01I 109.5 . . ?
H01G C01R H01I 109.5 . . ?
C00U C01S H01J 109.5 . . ?
C00U C01S H01K 109.5 . . ?
C00U C01S H01L 109.5 . . ?
H01J C01S H01K 109.5 . . ?
H01J C01S H01L 109.5 . . ?
H01K C01S H01L 109.5 . . ?
C01M C01V H01X 109.5 . . ?
C01M C01V H01Y 109.5 . . ?
C01M C01V H 109.5 . . ?
H01X C01V H01Y 109.5 . . ?
H01X C01V H 109.5 . . ?
H01Y C01V H 109.5 . . ?
Cl C01X H01Z 111.5 . . ?
Cl C01X H01 111.5 . . ?
Cl1 C01X Cl 101.4(11) . . ?
Cl1 C01X H01Z 111.5 . . ?
Cl1 C01X H01 111.5 . . ?
H01Z C01X H01 109.3 . . ?
Cl1A C01Y ClA 130(4) . . ?

loop_
_geom_bond_atom_site_label_1
_geom_bond_atom_site_label_2
_geom_bond_distance
_geom_bond_site_symmetry_2
_geom_bond_publ_flag
Co01 S004 2.304(2) . ?
Co01 S007 2.314(2) . ?
Co01 N00C 1.914(5) . ?
Co01 N00D 1.917(6) . ?
Co01 N00E 1.922(6) . ?
Co01 N00F 1.912(6) . ?
Co02 S005 2.318(2) . ?
Co02 S006 2.289(2) . ?
Co02 N00G 1.915(6) . ?
Co02 N00H 1.906(6) . ?
Co02 N00I 1.913(6) . ?
Co02 N00J 1.927(6) . ?
Co03 Cl08 2.258(3) . ?
Co03 Cl09 2.220(4) . ?
Co03 Cl0A 2.243(4) . ?
Co03 Cl0B 2.438(5) . ?
S004 C00Q 1.735(8) . ?
S005 C00M 1.746(8) . ?
S006 C00Y 1.719(8) . ?
S007 C016 1.731(8) . ?
N00C C00L 1.343(8) . ?
N00C C00X 1.346(9) . ?
N00D C00O 1.335(9) . ?
N00D C016 1.338(9) . ?
N00E C00K 1.350(9) . ?
N00E C01F 1.336(9) . ?
N00F C00Q 1.336(10) . ?
N00F C00V 1.341(9) . ?
N00G C010 1.352(9) . ?
N00G C015 1.332(10) . ?
N00H C00Y 1.363(9) . ?
N00H C018 1.340(9) . ?
N00I C00M 1.342(9) . ?
N00I C00W 1.344(9) . ?
N00J C00S 1.334(10) . ?
N00J C01C 1.342(10) . ?
C00K C00L 1.457(10) . ?
C00K C012 1.388(10) . ?
C00L C00T 1.395(10) . ?
C00M C00P 1.375(11) . ?
C00N H00N 0.9300 . ?
C00N C00O 1.371(11) . ?
C00N C00U 1.367(12) . ?
C00O H00O 0.9300 . ?
C00P H00P 0.9300 . ?
C00P C013 1.373(11) . ?
C00Q C01A 1.382(11) . ?
Cl C01X 1.779(10) . ?
C00S C010 1.462(12) . ?
C00S C01G 1.393(11) . ?
C00T H00T 0.9300 . ?
C00T C014 1.380(11) . ?
C00U C00Z 1.384(12) . ?
C00U C01S 1.508(12) . ?
C00V H00V 0.9300 . ?
C00V C01B 1.354(12) . ?
C00W H00W 0.9300 . ?
C00W C011 1.363(12) . ?
C00X H00X 0.9300 . ?
C00X C01E 1.374(10) . ?
C00Y C01N 1.388(11) . ?
C00Z H00Z 0.9300 . ?
C00Z C016 1.378(10) . ?
C010 C01J 1.387(12) . ?
C011 H011 0.9300 . ?
C011 C013 1.401(12) . ?
C012 H012 0.9300 . ?
C012 C01D 1.381(12) . ?
C013 C01O 1.496(12) . ?
C014 H014 0.9300 . ?
C014 C01E 1.379(11) . ?
C015 H015 0.9300 . ?
C015 C01I 1.384(11) . ?
C017 H017 0.9300 . ?
C017 C01I 1.381(13) . ?
C017 C01J 1.358(13) . ?
C018 H018 0.9300 . ?
C018 C01K 1.363(12) . ?
C019 C01A 1.393(12) . ?
C019 C01B 1.377(13) . ?
C019 C01R 1.500(13) . ?
C01A H01A 0.9300 . ?
C01B H01B 0.9300 . ?
C01C H01M 0.9300 . ?
C01C C01Q 1.369(11) . ?
C01D H01D 0.9300 . ?
C01D C01H 1.373(13) . ?
C01E H01E 0.9300 . ?
C01F H01F 0.9300 . ?
C01F C01H 1.380(11) . ?
C01G H01N 0.9300 . ?
C01G C01L 1.366(14) . ?
C01H H01H 0.9300 . ?
C01I H01O 0.9300 . ?
C01J H01P 0.9300 . ?
C01K H01Q 0.9300 . ?
C01K C01M 1.388(14) . ?
C01L H01R 0.9300 . ?
C01L C01Q 1.331(15) . ?
C01M C01N 1.360(14) . ?
C01M C01V 1.519(13) . ?
C01N H01S 0.9300 . ?
C01O H01T 0.9600 . ?
C01O H01U 0.9600 . ?
C01O H01V 0.9600 . ?
Cl1 C01X 1.776(10) . ?
C01Q H01W 0.9300 . ?
C01R H01C 0.9600 . ?
C01R H01G 0.9600 . ?
C01R H01I 0.9600 . ?
C01S H01J 0.9600 . ?
C01S H01K 0.9600 . ?
C01S H01L 0.9600 . ?
C01V H01X 0.9600 . ?
C01V H01Y 0.9600 . ?
C01V H 0.9600 . ?
C01X H01Z 0.9700 . ?
C01X H01 0.9700 . ?
ClA C01Y 1.61(6) . ?
C01Y Cl1A 1.55(7) . ?

loop_
_geom_torsion_atom_site_label_1
_geom_torsion_atom_site_label_2
_geom_torsion_atom_site_label_3
_geom_torsion_atom_site_label_4
_geom_torsion
_geom_torsion_site_symmetry_1
_geom_torsion_site_symmetry_2
_geom_torsion_site_symmetry_3
_geom_torsion_site_symmetry_4
_geom_torsion_publ_flag
Co01 S004 C00Q N00F 0.5(4) . . . . ?
Co01 S004 C00Q C01A 178.2(8) . . . . ?
Co01 S007 C016 N00D -5.4(5) . . . . ?
Co01 S007 C016 C00Z 175.7(9) . . . . ?
Co01 N00C C00L C00K 7.0(7) . . . . ?
Co01 N00C C00L C00T -174.3(5) . . . . ?
Co01 N00C C00X C01E 176.6(6) . . . . ?
Co01 N00D C00O C00N 170.6(6) . . . . ?
Co01 N00D C016 S007 6.5(6) . . . . ?
Co01 N00D C016 C00Z -174.5(6) . . . . ?
Co01 N00E C00K C00L -1.3(7) . . . . ?
Co01 N00E C00K C012 -179.5(6) . . . . ?
Co01 N00E C01F C01H 178.3(7) . . . . ?
Co01 N00F C00Q S004 -0.6(5) . . . . ?
Co01 N00F C00Q C01A -178.6(6) . . . . ?
Co01 N00F C00V C01B 178.3(6) . . . . ?
Co02 S005 C00M N00I 0.3(4) . . . . ?
Co02 S005 C00M C00P 179.4(8) . . . . ?
Co02 S006 C00Y N00H 1.1(5) . . . . ?
Co02 S006 C00Y C01N -177.4(10) . . . . ?
Co02 N00G C010 C00S 1.9(8) . . . . ?
Co02 N00G C010 C01J -178.9(6) . . . . ?
Co02 N00G C015 C01I 179.6(6) . . . . ?
Co02 N00H C00Y S006 -1.3(6) . . . . ?
Co02 N00H C00Y C01N 177.4(7) . . . . ?
Co02 N00H C018 C01K -176.3(7) . . . . ?
Co02 N00I C00M S005 -0.4(5) . . . . ?
Co02 N00I C00M C00P -179.5(6) . . . . ?
Co02 N00I C00W C011 179.6(6) . . . . ?
Co02 N00J C00S C010 -1.8(8) . . . . ?
Co02 N00J C00S C01G -178.2(7) . . . . ?
Co02 N00J C01C C01Q 178.1(8) . . . . ?
S004 C00Q C01A C019 -178.9(6) . . . . ?
S005 C00M C00P C013 -179.7(6) . . . . ?
S006 C00Y C01N C01M 178.6(8) . . . . ?
N00C C00L C00T C014 -2.8(11) . . . . ?
N00C C00X C01E C014 -2.3(12) . . . . ?
N00E C00K C00L N00C -3.8(9) . . . . ?
N00E C00K C00L C00T 177.6(7) . . . . ?
N00E C00K C012 C01D 3.3(11) . . . . ?
N00E C01F C01H C01D -1.6(14) . . . . ?
N00F C00Q C01A C019 -1.4(11) . . . . ?
N00F C00V C01B C019 0.7(13) . . . . ?
N00G C010 C01J C017 -0.7(13) . . . . ?
N00G C015 C01I C017 -0.7(13) . . . . ?
N00H C00Y C01N C01M 0.3(15) . . . . ?
N00H C018 C01K C01M 1.3(14) . . . . ?
N00I C00M C00P C013 -0.8(11) . . . . ?
N00I C00W C011 C013 2.2(12) . . . . ?
N00J C00S C010 N00G -0.1(9) . . . . ?
N00J C00S C010 C01J -179.2(7) . . . . ?
N00J C00S C01G C01L 0.5(14) . . . . ?
N00J C01C C01Q C01L -1.0(17) . . . . ?
C00K N00E C01F C01H 1.2(12) . . . . ?
C00K C00L C00T C014 175.8(7) . . . . ?
C00K C012 C01D C01H -3.6(12) . . . . ?
C00L N00C C00X C01E -1.7(11) . . . . ?
C00L C00K C012 C01D -174.7(7) . . . . ?
C00L C00T C014 C01E -1.2(12) . . . . ?
C00M N00I C00W C011 -2.8(11) . . . . ?
C00M C00P C013 C011 0.2(12) . . . . ?
C00M C00P C013 C01O 179.4(8) . . . . ?
C00N C00U C00Z C016 0.0(13) . . . . ?
C00O N00D C016 S007 179.5(6) . . . . ?
C00O N00D C016 C00Z -1.5(11) . . . . ?
C00O C00N C00U C00Z -0.9(13) . . . . ?
C00O C00N C00U C01S 178.7(9) . . . . ?
C00Q N00F C00V C01B 0.6(11) . . . . ?
C00S N00J C01C C01Q 0.9(13) . . . . ?
C00S C010 C01J C017 178.4(8) . . . . ?
C00S C01G C01L C01Q -0.6(17) . . . . ?
C00T C014 C01E C00X 3.7(13) . . . . ?
C00U C00N C00O N00D 0.6(13) . . . . ?
C00U C00Z C016 S007 179.9(7) . . . . ?
C00U C00Z C016 N00D 1.1(12) . . . . ?
C00V N00F C00Q S004 177.8(6) . . . . ?
C00V N00F C00Q C01A -0.2(11) . . . . ?
C00W N00I C00M S005 -178.8(5) . . . . ?
C00W N00I C00M C00P 2.1(10) . . . . ?
C00W C011 C013 C00P -0.9(12) . . . . ?
C00W C011 C013 C01O 180.0(8) . . . . ?
C00X N00C C00L C00K -174.5(6) . . . . ?
C00X N00C C00L C00T 4.2(10) . . . . ?
C00Y N00H C018 C01K -2.2(12) . . . . ?
C010 N00G C015 C01I 0.2(11) . . . . ?
C010 C00S C01G C01L -175.4(9) . . . . ?
C012 C00K C00L N00C 174.4(7) . . . . ?
C012 C00K C00L C00T -4.3(11) . . . . ?
C012 C01D C01H C01F 2.8(14) . . . . ?
C015 N00G C010 C00S -178.6(6) . . . . ?
C015 N00G C010 C01J 0.6(11) . . . . ?
C016 N00D C00O C00N 0.6(11) . . . . ?
C018 N00H C00Y S006 -177.2(6) . . . . ?
C018 N00H C00Y C01N 1.4(12) . . . . ?
C018 C01K C01M C01N 0.4(17) . . . . ?
C018 C01K C01M C01V 177.4(12) . . . . ?
C01A C019 C01B C00V -2.3(13) . . . . ?
C01B C019 C01A C00Q 2.6(12) . . . . ?
C01C N00J C00S C010 175.7(7) . . . . ?
C01C N00J C00S C01G -0.7(12) . . . . ?
C01F N00E C00K C00L 176.2(7) . . . . ?
C01F N00E C00K C012 -2.0(11) . . . . ?
C01G C00S C010 N00G 176.2(8) . . . . ?
C01G C00S C010 C01J -3.0(13) . . . . ?
C01G C01L C01Q C01C 0.9(18) . . . . ?
C01I C017 C01J C010 0.1(13) . . . . ?
C01J C017 C01I C015 0.6(13) . . . . ?
C01K C01M C01N C00Y -1.2(17) . . . . ?
C01R C019 C01A C00Q -178.5(8) . . . . ?
C01R C019 C01B C00V 178.8(8) . . . . ?
C01S C00U C00Z C016 -179.6(9) . . . . ?
C01V C01M C01N C00Y -178.2(11) . . . . ?

loop_
_smtbx_masks_void_nr
_smtbx_masks_void_average_x
_smtbx_masks_void_average_y
_smtbx_masks_void_average_z
_smtbx_masks_void_volume
_smtbx_masks_void_count_electrons
_smtbx_masks_void_content
1 0.000 0.000 0.500 527.3 128.6 ?
2 0.000 0.500 0.000 527.3 128.6 ?
